data_2237583
loop_
_publ_author_name
'Waris, Ghulam'
'Siddiqi, Humaira Masood'
'Fl\"orke, Ulrich'
'Hussain, Rizwan'
'Butt, M. Saeed'

_publ_section_title
;
 <i>N</i>,<i>N</i>'-Bis(4-bromophenyl)pyridine-2,6-dicarboxamide
;
_journal_coeditor_code YK2085
_journal_issue 3
_journal_name_full 'Acta Crystallographica Section E'
_journal_page_first o416
_journal_paper_doi 10.1107/S1600536813002705
_journal_volume 69
_journal_year 2013
_chemical_formula_iupac 'C19 H13 Br2 N3 O2'
_chemical_formula_moiety 'C19 H13 Br2 N3 O2'
_chemical_formula_sum 'C19 H13 Br2 N3 O2'
_chemical_formula_weight 475.14
_chemical_name_systematic
;
<i>N</i>,<i>N</i>'-Bis(4-bromophenyl)pyridine-2,6-dicarboxamide
;
_space_group_IT_number 15
_symmetry_cell_setting monoclinic
_symmetry_space_group_name_Hall '-C 2yc'
_symmetry_space_group_name_H-M 'C 1 2/c 1'
_atom_sites_solution_hydrogens difmap
_atom_sites_solution_primary direct
_atom_sites_solution_secondary difmap
_audit_creation_method SHELXL-97
_cell_angle_alpha 90.00
_cell_angle_beta 107.511(5)
_cell_angle_gamma 90.00
_cell_formula_units_Z 4
_cell_length_a 9.550(2)
_cell_length_b 22.698(5)
_cell_length_c 8.748(2)
_cell_measurement_reflns_used 1650
_cell_measurement_temperature 130(2)
_cell_measurement_theta_max 23.57
_cell_measurement_theta_min 2.92
_cell_volume 1808.4(7)
_computing_cell_refinement 'SAINT (Bruker, 2002)'
_computing_data_collection 'SMART (Bruker, 2002)'
_computing_data_reduction 'SAINT (Bruker, 2002)'
_computing_molecular_graphics 'SHELXTL (Sheldrick, 2008)'
_computing_publication_material 'SHELXTL (Sheldrick, 2008) and local programs'
_computing_structure_refinement 'SHELXTL (Sheldrick, 2008)'
_computing_structure_solution 'SHELXTL (Sheldrick, 2008)'
_diffrn_ambient_temperature 130(2)
_diffrn_measured_fraction_theta_full 1.000
_diffrn_measured_fraction_theta_max 1.000
_diffrn_measurement_device_type 'Bruker SMART APEX'
_diffrn_measurement_method '\f and \w scans'
_diffrn_radiation_monochromator graphite
_diffrn_radiation_source 'sealed tube'
_diffrn_radiation_type MoK\a
_diffrn_radiation_wavelength 0.71073
_diffrn_reflns_av_R_equivalents 0.0438
_diffrn_reflns_av_sigmaI/netI 0.0398
_diffrn_reflns_limit_h_max 12
_diffrn_reflns_limit_h_min -12
_diffrn_reflns_limit_k_max 29
_diffrn_reflns_limit_k_min -29
_diffrn_reflns_limit_l_max 11
_diffrn_reflns_limit_l_min -11
_diffrn_reflns_number 8520
_diffrn_reflns_theta_full 27.86
_diffrn_reflns_theta_max 27.86
_diffrn_reflns_theta_min 1.79
_exptl_absorpt_coefficient_mu 4.501
_exptl_absorpt_correction_T_max 0.6373
_exptl_absorpt_correction_T_min 0.4516
_exptl_absorpt_correction_type multi-scan
_exptl_absorpt_process_details '(SADABS; Bruker, 2002)'
_exptl_crystal_colour colourless
_exptl_crystal_density_diffrn 1.745
_exptl_crystal_density_method 'not measured'
_exptl_crystal_description prism
_exptl_crystal_F_000 936
_exptl_crystal_size_max 0.21
_exptl_crystal_size_mid 0.12
_exptl_crystal_size_min 0.11
_refine_diff_density_max 0.937
_refine_diff_density_min -0.522
_refine_ls_extinction_method none
_refine_ls_goodness_of_fit_ref 1.015
_refine_ls_hydrogen_treatment constr
_refine_ls_matrix_type full
_refine_ls_number_parameters 119
_refine_ls_number_reflns 2159
_refine_ls_number_restraints 0
_refine_ls_restrained_S_all 1.015
_refine_ls_R_factor_all 0.0557
_refine_ls_R_factor_gt 0.0392
_refine_ls_shift/su_max 0.000
_refine_ls_shift/su_mean 0.000
_refine_ls_structure_factor_coef Fsqd
_refine_ls_weighting_details 'calc w=1/[\s^2^(Fo^2^)+(0.0601P)^2^+0.9564P] where P=(Fo^2^+2Fc^2^)/3'
_refine_ls_weighting_scheme calc
_refine_ls_wR_factor_gt 0.0951
_refine_ls_wR_factor_ref 0.1046
_reflns_number_gt 1695
_reflns_number_total 2159
_reflns_threshold_expression I>2sigma(I)
_cod_data_source_file yk2085.cif
_cod_data_source_block I
_cod_original_cell_volume 1808.5(7)
_cod_original_sg_symbol_H-M 'C 2/c'
_cod_database_code 2237583
_cod_database_fobs_code 2237583

loop_
_symmetry_equiv_pos_as_xyz
'x, y, z'
'-x, y, -z+1/2'
'x+1/2, y+1/2, z'
'-x+1/2, y+1/2, -z+1/2'
'-x, -y, -z'
'x, -y, z-1/2'
'-x+1/2, -y+1/2, -z'
'x+1/2, -y+1/2, z-1/2'

loop_
_atom_site_type_symbol
_atom_site_label
_atom_site_fract_x
_atom_site_fract_y
_atom_site_fract_z
_atom_site_U_iso_or_equiv
_atom_site_adp_type
_atom_site_calc_flag
_atom_site_refinement_flags
_atom_site_occupancy
_atom_site_symmetry_multiplicity
Br Br1 -0.04692(4) 0.721218(15) 1.02697(4) 0.03818(15) Uani d . 1 1
O O1 0.2856(2) 0.44490(9) 1.0115(3) 0.0268(5) Uani d . 1 1
N N1 0.3088(3) 0.52384(11) 0.8566(3) 0.0225(5) Uani d . 1 1
H H1A 0.3497 0.5339 0.7828 0.027 Uiso calc R 1 1
N N2 0.5000 0.46292(15) 0.7500 0.0199(7) Uani d S 1 2
C C1 0.3308(3) 0.46760(13) 0.9081(4) 0.0214(6) Uani d . 1 1
C C2 0.4206(3) 0.43212(13) 0.8256(4) 0.0210(6) Uani d . 1 1
C C3 0.4179(3) 0.37121(13) 0.8303(4) 0.0243(6) Uani d . 1 1
H H3A 0.3615 0.3510 0.8867 0.029 Uiso calc R 1 1
C C4 0.5000 0.34048(19) 0.7500 0.0273(9) Uani d S 1 2
H H4A 0.5000 0.2986 0.7500 0.033 Uiso calc SR 1 2
C C5 0.2290(3) 0.56882(13) 0.9052(4) 0.0218(6) Uani d . 1 1
C C6 0.2466(3) 0.62624(14) 0.8597(4) 0.0259(7) Uani d . 1 1
H H6A 0.3134 0.6342 0.8008 0.031 Uiso calc R 1 1
C C7 0.1690(4) 0.67177(14) 0.8988(4) 0.0278(7) Uani d . 1 1
H H7A 0.1827 0.7110 0.8685 0.033 Uiso calc R 1 1
C C8 0.0705(3) 0.65961(15) 0.9830(4) 0.0261(7) Uani d . 1 1
C C9 0.0511(3) 0.60299(15) 1.0301(4) 0.0269(7) Uani d . 1 1
H H9A -0.0168 0.5954 1.0879 0.032 Uiso calc R 1 1
C C10 0.1312(3) 0.55712(14) 0.9927(4) 0.0252(7) Uani d . 1 1
H H10A 0.1198 0.5181 1.0263 0.030 Uiso calc R 1 1

loop_
_atom_site_aniso_label
_atom_site_aniso_U_11
_atom_site_aniso_U_22
_atom_site_aniso_U_33
_atom_site_aniso_U_12
_atom_site_aniso_U_13
_atom_site_aniso_U_23
Br1 0.0469(3) 0.0388(2) 0.0340(2) 0.01775(15) 0.01988(18) 0.00280(15)
O1 0.0261(12) 0.0298(12) 0.0281(12) -0.0035(9) 0.0136(10) 0.0022(9)
N1 0.0198(13) 0.0268(13) 0.0233(13) 0.0011(10) 0.0100(11) 0.0006(10)
N2 0.0142(17) 0.0228(17) 0.0212(18) 0.000 0.0029(14) 0.000
C1 0.0129(14) 0.0262(15) 0.0232(15) -0.0029(11) 0.0024(11) -0.0021(12)
C2 0.0136(14) 0.0262(15) 0.0220(15) -0.0010(11) 0.0037(12) 0.0003(12)
C3 0.0201(15) 0.0281(15) 0.0246(15) -0.0032(12) 0.0068(12) 0.0011(13)
C4 0.028(2) 0.022(2) 0.029(2) 0.000 0.0058(19) 0.000
C5 0.0159(14) 0.0280(15) 0.0206(15) 0.0010(11) 0.0041(12) -0.0008(12)
C6 0.0253(16) 0.0305(16) 0.0245(16) 0.0020(13) 0.0115(13) 0.0039(13)
C7 0.0332(18) 0.0262(15) 0.0250(16) 0.0058(13) 0.0100(14) 0.0054(13)
C8 0.0198(15) 0.0341(17) 0.0219(16) 0.0094(12) 0.0027(12) -0.0007(12)
C9 0.0186(15) 0.0367(17) 0.0267(16) 0.0026(12) 0.0087(13) 0.0006(14)
C10 0.0192(15) 0.0283(15) 0.0291(17) -0.0016(12) 0.0087(13) 0.0003(13)

loop_
_atom_type_symbol
_atom_type_description
_atom_type_scat_dispersion_real
_atom_type_scat_dispersion_imag
_atom_type_scat_source
C C 0.0033 0.0016 'International Tables Vol C Tables 4.2.6.8 and 6.1.1.4'
H H 0.0000 0.0000 'International Tables Vol C Tables 4.2.6.8 and 6.1.1.4'
N N 0.0061 0.0033 'International Tables Vol C Tables 4.2.6.8 and 6.1.1.4'
O O 0.0106 0.0060 'International Tables Vol C Tables 4.2.6.8 and 6.1.1.4'
Br Br -0.2901 2.4595 'International Tables Vol C Tables 4.2.6.8 and 6.1.1.4'

loop_
_geom_angle_atom_site_label_1
_geom_angle_atom_site_label_2
_geom_angle_atom_site_label_3
_geom_angle_site_symmetry_1
_geom_angle_site_symmetry_3
_geom_angle
C1 N1 C5 . . 128.9(3)
C1 N1 H1A . . 115.6
C5 N1 H1A . . 115.6
C2 N2 C2 2_656 . 117.3(3)
O1 C1 N1 . . 126.1(3)
O1 C1 C2 . . 120.3(3)
N1 C1 C2 . . 113.5(3)
N2 C2 C3 . . 123.5(3)
N2 C2 C1 . . 116.4(3)
C3 C2 C1 . . 120.1(3)
C2 C3 C4 . . 118.0(3)
C2 C3 H3A . . 121.0
C4 C3 H3A . . 121.0
C3 C4 C3 . 2_656 119.7(4)
C3 C4 H4A . . 120.2
C3 C4 H4A 2_656 . 120.2
C6 C5 C10 . . 119.6(3)
C6 C5 N1 . . 118.0(3)
C10 C5 N1 . . 122.4(3)
C7 C6 C5 . . 121.0(3)
C7 C6 H6A . . 119.5
C5 C6 H6A . . 119.5
C6 C7 C8 . . 119.1(3)
C6 C7 H7A . . 120.5
C8 C7 H7A . . 120.5
C9 C8 C7 . . 121.2(3)
C9 C8 Br1 . . 119.0(2)
C7 C8 Br1 . . 119.8(2)
C8 C9 C10 . . 119.7(3)
C8 C9 H9A . . 120.2
C10 C9 H9A . . 120.2
C9 C10 C5 . . 119.5(3)
C9 C10 H10A . . 120.3
C5 C10 H10A . . 120.3

loop_
_geom_bond_atom_site_label_1
_geom_bond_atom_site_label_2
_geom_bond_site_symmetry_2
_geom_bond_distance
Br1 C8 . 1.903(3)
O1 C1 . 1.227(4)
N1 C1 . 1.349(4)
N1 C5 . 1.414(4)
N1 H1A . 0.8800
N2 C2 2_656 1.343(3)
N2 C2 . 1.343(3)
C1 C2 . 1.509(4)
C2 C3 . 1.384(4)
C3 C4 . 1.388(4)
C3 H3A . 0.9500
C4 C3 2_656 1.388(4)
C4 H4A . 0.9500
C5 C6 . 1.387(4)
C5 C10 . 1.400(4)
C6 C7 . 1.373(4)
C6 H6A . 0.9500
C7 C8 . 1.387(4)
C7 H7A . 0.9500
C8 C9 . 1.379(5)
C9 C10 . 1.388(4)
C9 H9A . 0.9500
C10 H10A . 0.9500

loop_
_geom_hbond_atom_site_label_D
_geom_hbond_atom_site_label_H
_geom_hbond_atom_site_label_A
_geom_hbond_site_symmetry_A
_geom_hbond_distance_DH
_geom_hbond_distance_HA
_geom_hbond_distance_DA
_geom_hbond_angle_DHA
N1 H1A N2 . 0.88 2.23 2.673(3) 110.6
N1 H1A O1 6_565 0.88 2.32 3.044(3) 140.2

loop_
_geom_torsion_atom_site_label_1
_geom_torsion_atom_site_label_2
_geom_torsion_atom_site_label_3
_geom_torsion_atom_site_label_4
_geom_torsion_site_symmetry_1
_geom_torsion_site_symmetry_4
_geom_torsion
C5 N1 C1 O1 . . -1.1(5)
C5 N1 C1 C2 . . 179.0(3)
C2 N2 C2 C3 2_656 . 0.6(2)
C2 N2 C2 C1 2_656 . -179.3(3)
O1 C1 C2 N2 . . -161.6(2)
N1 C1 C2 N2 . . 18.3(4)
O1 C1 C2 C3 . . 18.5(4)
N1 C1 C2 C3 . . -161.6(3)
N2 C2 C3 C4 . . -1.1(4)
C1 C2 C3 C4 . . 178.8(2)
C2 C3 C4 C3 . 2_656 0.5(2)
C1 N1 C5 C6 . . 166.9(3)
C1 N1 C5 C10 . . -14.8(5)
C10 C5 C6 C7 . . -0.3(5)
N1 C5 C6 C7 . . 178.0(3)
C5 C6 C7 C8 . . -0.8(5)
C6 C7 C8 C9 . . 1.0(5)
C6 C7 C8 Br1 . . -176.2(2)
C7 C8 C9 C10 . . -0.1(5)
Br1 C8 C9 C10 . . 177.1(2)
C8 C9 C10 C5 . . -1.1(5)
C6 C5 C10 C9 . . 1.3(5)
N1 C5 C10 C9 . . -177.0(3)
